data_7055897
loop_
_publ_author_name
'Li, Huijun'
'Wang, Yuan'
'He, Yaling'
'Xu, Zhouqing'
'Zhao, Xiaolei'
'Han, Yi'

_publ_section_title
;
 Synthesis of several novel coordination complexes: ion exchange, magnetic
 and photocatalytic studies
;
_journal_issue 3
_journal_name_full 'New J. Chem.'
_journal_page_first 1046
_journal_paper_doi 10.1039/C6NJ02863B
_journal_volume 41
_journal_year 2017
_chemical_formula_sum 'C35 H34 Co N6 O6'
_chemical_formula_weight 693.61
_chemical_name_systematic
;
 ?
;
_space_group_crystal_system monoclinic
_space_group_IT_number 13
_space_group_name_Hall '-P 2yc'
_space_group_name_H-M_alt 'P 1 2/c 1'
_symmetry_space_group_name_Hall '-P 2yc'
_symmetry_space_group_name_H-M 'P 1 2/c 1'
_atom_sites_solution_hydrogens mixed
_audit_creation_method SHELXL-2014
_audit_update_record
;
2016-11-30 deposited with the CCDC.
2016-12-13 downloaded from the CCDC.
;
_cell_angle_alpha 90
_cell_angle_beta 97.668(15)
_cell_angle_gamma 90
_cell_formula_units_Z 4
_cell_length_a 11.807(9)
_cell_length_b 9.928(9)
_cell_length_c 23.44(2)
_cell_measurement_reflns_used 4780
_cell_measurement_temperature 293(2)
_cell_measurement_theta_max 24.995
_cell_measurement_theta_min 0.996
_cell_volume 2723(4)
_computing_cell_refinement 'Bruker SMART'
_computing_data_collection 'Bruker SMART'
_computing_data_reduction 'Bruker SAINT'
_computing_molecular_graphics 'Bruker SHELXTL'
_computing_publication_material 'Bruker SHELXTL'
_computing_structure_refinement 'SHELXL-2014 (Sheldrick, 2014)'
_computing_structure_solution 'Bruker SAINT'
_diffrn_ambient_temperature 293(2)
_diffrn_measured_fraction_theta_full 0.969
_diffrn_measured_fraction_theta_max 0.996
_diffrn_measurement_device_type 'Bruker SMART APEX CCD'
_diffrn_radiation_type MoK\a
_diffrn_radiation_wavelength 0.71073
_diffrn_reflns_av_R_equivalents 0.0452
_diffrn_reflns_av_unetI/netI 0.0574
_diffrn_reflns_Laue_measured_fraction_full 0.969
_diffrn_reflns_Laue_measured_fraction_max 0.996
_diffrn_reflns_number 12303
_diffrn_reflns_point_group_measured_fraction_full 0.969
_diffrn_reflns_point_group_measured_fraction_max 0.996
_diffrn_reflns_theta_full 25.242
_diffrn_reflns_theta_max 24.995
_diffrn_reflns_theta_min 1.740
_exptl_absorpt_coefficient_mu 0.697
_exptl_crystal_colour red
_exptl_crystal_density_diffrn 1.692
_exptl_crystal_description block
_exptl_crystal_F_000 1444
_refine_diff_density_max 0.716
_refine_diff_density_min -0.282
_refine_diff_density_rms 0.059
_refine_ls_extinction_method none
_refine_ls_goodness_of_fit_ref 1.066
_refine_ls_hydrogen_treatment mixed
_refine_ls_matrix_type full
_refine_ls_number_parameters 376
_refine_ls_number_reflns 4780
_refine_ls_number_restraints 19
_refine_ls_restrained_S_all 1.075
_refine_ls_R_factor_all 0.0783
_refine_ls_R_factor_gt 0.0465
_refine_ls_shift/su_max 0.001
_refine_ls_shift/su_mean 0.000
_refine_ls_structure_factor_coef Fsqd
_refine_ls_weighting_details 'w=1/[\s^2^(Fo^2^)+(0.0537P)^2^] where P=(Fo^2^+2Fc^2^)/3'
_refine_ls_weighting_scheme calc
_refine_ls_wR_factor_gt 0.1042
_refine_ls_wR_factor_ref 0.1158
_reflns_Friedel_coverage 0.000
_reflns_number_gt 3162
_reflns_number_total 4780
_reflns_threshold_expression 'I > 2\s(I)'
_cod_data_source_file c6nj02863b2.cif
_cod_data_source_block 7
_cod_depositor_comments 'Adding full bibliography for 7055892--7055899.cif.'
_cod_database_code 7055897
_shelx_space_group_comment
;
The symmetry employed for this shelxl refinement is uniquely defined
by the following loop, which should always be used as a source of
symmetry information in preference to the above space-group names.
They are only intended as comments.
;
_shelxl_version_number 2014-3

loop_
_space_group_symop_operation_xyz
'x, y, z'
'-x, y, -z+1/2'
'-x, -y, -z'
'x, -y, z-1/2'

loop_
_atom_site_label
_atom_site_type_symbol
_atom_site_fract_x
_atom_site_fract_y
_atom_site_fract_z
_atom_site_U_iso_or_equiv
_atom_site_adp_type
_atom_site_occupancy
_atom_site_site_symmetry_order
_atom_site_calc_flag
_atom_site_refinement_flags_posn
_atom_site_refinement_flags_adp
_atom_site_refinement_flags_occupancy
_atom_site_disorder_assembly
_atom_site_disorder_group
Co1 Co 0.55914(3) 0.21225(5) 0.35856(2) 0.03774(16) Uani 1 1 d . U . . .
C1 C 0.5102(3) 0.4834(3) 0.33891(14) 0.0470(9) Uani 1 1 d . . . . .
C2 C 0.4473(2) 0.6063(3) 0.31467(12) 0.0361(7) Uani 1 1 d . . . . .
C3 C 0.4889(3) 0.7323(3) 0.33012(12) 0.0361(7) Uani 1 1 d . . . . .
H3 H 0.5565 0.7412 0.3552 0.043 Uiso 1 1 calc R U . . .
C4 C 0.4305(2) 0.8454(3) 0.30854(12) 0.0334(7) Uani 1 1 d . . . . .
C5 C 0.4759(3) 0.9823(3) 0.32515(12) 0.0402(8) Uani 1 1 d . . . . .
C6 C 0.3297(3) 0.8330(3) 0.27084(12) 0.0387(8) Uani 1 1 d . . . . .
H6 H 0.2905 0.9097 0.2565 0.046 Uiso 1 1 calc R U . . .
C7 C 0.3465(3) 0.5944(3) 0.27686(12) 0.0406(8) Uani 1 1 d . . . . .
H7 H 0.3185 0.5092 0.2664 0.049 Uiso 1 1 calc R U . . .
C8 C 0.2874(2) 0.7065(3) 0.25464(12) 0.0379(7) Uani 1 1 d . . . . .
C9 C 0.1407(3) 0.5526(4) 0.20141(14) 0.0600(10) Uani 1 1 d . . . . .
H9A H 0.1888 0.5081 0.1767 0.072 Uiso 1 1 calc R U . . .
H9B H 0.1359 0.4973 0.2351 0.072 Uiso 1 1 calc R U . . .
C10 C 0.1068(3) 0.7873(5) 0.19752(14) 0.0534(9) Uani 1 1 d . . . . .
C11 C 0.0059(3) 0.7181(5) 0.16790(14) 0.0585(10) Uani 1 1 d . . . . .
C12 C 0.0249(3) 0.5827(5) 0.16994(14) 0.0674(12) Uani 1 1 d . . . . .
C13 C -0.0597(4) 0.4911(6) 0.14658(17) 0.0892(16) Uani 1 1 d . . . . .
H13 H -0.0474 0.3985 0.1475 0.107 Uiso 1 1 calc R U . . .
C16 C -0.0982(3) 0.7717(5) 0.14239(15) 0.0806(15) Uani 1 1 d . . . . .
H16 H -0.1108 0.8642 0.1406 0.097 Uiso 1 1 calc R U . . .
C19 C -0.0482(3) 0.2480(4) 0.45562(15) 0.0595(11) Uani 1 1 d D . . . .
C20 C -0.0776(3) 0.1617(4) 0.40892(16) 0.0626(11) Uani 1 1 d . . . . .
H20 H -0.0215 0.1124 0.3939 0.075 Uiso 1 1 calc R U . . .
C21 C -0.1898(3) 0.1503(4) 0.38547(14) 0.0512(9) Uani 1 1 d . . . . .
H21 H -0.2080 0.0909 0.3550 0.061 Uiso 1 1 calc R U . . .
C22 C 0.0758(3) 0.2775(6) 0.4825(2) 0.0641(17) Uani 0.844(8) 1 d . . P A 1
H22A H 0.1260 0.2743 0.4530 0.077 Uiso 0.844(8) 1 calc R U P A 1
H22B H 0.0805 0.3668 0.4994 0.077 Uiso 0.844(8) 1 calc R U P A 1
C23 C 0.1124(3) 0.1735(5) 0.52822(17) 0.0490(15) Uani 0.844(8) 1 d . . P A 1
H23A H 0.1130 0.0850 0.5108 0.059 Uiso 0.844(8) 1 calc R U P A 1
H23B H 0.0587 0.1720 0.5561 0.059 Uiso 0.844(8) 1 calc R U P A 1
C22A C 0.0670(12) 0.190(2) 0.4807(9) 0.041(7) Uani 0.156(8) 1 d D U P A 2
H22C H 0.0565 0.0987 0.4937 0.049 Uiso 0.156(8) 1 calc R U P A 2
H22D H 0.1165 0.1865 0.4509 0.049 Uiso 0.156(8) 1 calc R U P A 2
C23A C 0.1234(12) 0.2724(19) 0.5301(7) 0.038(6) Uani 0.156(8) 1 d D U P A 2
H23C H 0.0710 0.2827 0.5584 0.046 Uiso 0.156(8) 1 calc R U P A 2
H23D H 0.1400 0.3614 0.5164 0.046 Uiso 0.156(8) 1 calc R U P A 2
C24 C 0.2339(2) 0.2084(4) 0.55886(13) 0.0587(11) Uani 1 1 d D . . . .
H24A H 0.2326 0.2966 0.5765 0.070 Uiso 0.844(8) 1 calc R U P A 1
H24B H 0.2561 0.1432 0.5891 0.070 Uiso 0.844(8) 1 calc R U P A 1
H24C H 0.2633 0.2590 0.5930 0.070 Uiso 0.156(8) 1 calc R U P A 2
H24D H 0.2192 0.1169 0.5704 0.070 Uiso 0.156(8) 1 calc R U P A 2
C25 C 0.3204(3) 0.2078(4) 0.51723(12) 0.0469(9) Uani 1 1 d . . . . .
C26 C 0.3490(3) 0.0910(4) 0.49068(14) 0.0592(10) Uani 1 1 d . . . . .
H26 H 0.3189 0.0090 0.5005 0.071 Uiso 1 1 calc R U . . .
C27 C 0.4221(3) 0.0955(4) 0.44961(13) 0.0523(9) Uani 1 1 d . . . . .
H27 H 0.4399 0.0150 0.4326 0.063 Uiso 1 1 calc R U . . .
C28 C 0.3709(3) 0.3226(4) 0.50126(14) 0.0559(10) Uani 1 1 d . . . . .
H28 H 0.3568 0.4039 0.5187 0.067 Uiso 1 1 calc R U . . .
C29 C 0.4431(3) 0.3195(4) 0.45926(14) 0.0530(10) Uani 1 1 d . . . . .
H29 H 0.4752 0.4001 0.4491 0.064 Uiso 1 1 calc R U . . .
C14A C -0.1629(4) 0.5468(8) 0.1220(2) 0.107(2) Uani 1 1 d . . . . .
H14A H -0.2215 0.4898 0.1064 0.128 Uiso 1 1 calc R U . . .
C15A C -0.1807(4) 0.6824(8) 0.12011(19) 0.104(2) Uani 1 1 d . . . . .
H15A H -0.2510 0.7153 0.1032 0.125 Uiso 1 1 calc R U . . .
C17A C -0.2451(3) 0.3000(4) 0.44897(13) 0.0508(9) Uani 1 1 d . . . . .
H17A H -0.3026 0.3478 0.4636 0.061 Uiso 1 1 calc R U . . .
C18A C -0.1353(3) 0.3159(4) 0.47493(15) 0.0600(11) Uani 1 1 d . . . . .
H18A H -0.1200 0.3740 0.5062 0.072 Uiso 1 1 calc R U . . .
N1 N 0.1830(2) 0.6881(3) 0.21746(11) 0.0465(7) Uani 1 1 d . . . . .
N2 N 0.4687(2) 0.2081(3) 0.43283(10) 0.0442(7) Uani 1 1 d . . . . .
N3 N -0.2742(2) 0.2198(3) 0.40401(10) 0.0393(6) Uani 1 1 d . . . . .
O1 O 0.6447(2) 0.2331(3) 0.28148(9) 0.0530(6) Uani 1 1 d D . . . .
H1A H 0.6407 0.1616 0.2638 0.079 Uiso 1 1 calc DR U . . .
O2 O 0.4670(2) 0.3703(2) 0.32257(10) 0.0586(7) Uani 1 1 d . . . . .
O3 O 0.5971(2) 0.4947(3) 0.37315(10) 0.0696(8) Uani 1 1 d . . . . .
O5 O 0.57366(19) 0.9953(2) 0.35214(9) 0.0525(6) Uani 1 1 d . . . . .
O6 O 0.1197(2) 0.9087(3) 0.20299(11) 0.0718(8) Uani 1 1 d . . . . .
H1B H 0.605(4) 0.291(3) 0.2614(17) 0.16(3) Uiso 1 1 d D . . . .
O4 O 0.4138(2) 0.0835(2) 0.31295(9) 0.0513(6) Uani 1 1 d . U . . .

loop_
_atom_site_aniso_label
_atom_site_aniso_U_11
_atom_site_aniso_U_22
_atom_site_aniso_U_33
_atom_site_aniso_U_23
_atom_site_aniso_U_13
_atom_site_aniso_U_12
Co1 0.0361(2) 0.0383(3) 0.0376(2) -0.0018(2) 0.00034(18) -0.0013(2)
C1 0.073(2) 0.027(2) 0.045(2) 0.0001(15) 0.0210(19) 0.0081(19)
C2 0.0432(17) 0.0316(19) 0.0351(16) 0.0008(14) 0.0106(14) 0.0012(15)
C3 0.0398(16) 0.033(2) 0.0355(16) -0.0010(14) 0.0045(14) -0.0023(15)
C4 0.0405(16) 0.0271(18) 0.0344(16) 0.0001(13) 0.0113(14) -0.0038(15)
C5 0.057(2) 0.030(2) 0.0350(17) 0.0040(14) 0.0116(16) 0.0011(17)
C6 0.0430(18) 0.034(2) 0.0396(17) 0.0049(14) 0.0090(15) 0.0036(15)
C7 0.0537(19) 0.031(2) 0.0400(17) -0.0058(14) 0.0164(15) -0.0074(16)
C8 0.0389(17) 0.038(2) 0.0375(16) -0.0001(15) 0.0080(14) -0.0042(16)
C9 0.061(2) 0.063(3) 0.055(2) -0.0147(19) 0.0022(19) -0.018(2)
C10 0.045(2) 0.074(3) 0.0414(19) 0.004(2) 0.0087(16) -0.001(2)
C11 0.047(2) 0.093(3) 0.0366(18) -0.003(2) 0.0100(16) -0.006(2)
C12 0.053(2) 0.107(4) 0.043(2) -0.018(2) 0.0107(18) -0.025(3)
C13 0.065(3) 0.126(5) 0.077(3) -0.046(3) 0.011(2) -0.026(3)
C16 0.044(2) 0.150(5) 0.048(2) -0.004(2) 0.0084(18) 0.002(3)
C19 0.042(2) 0.087(3) 0.047(2) 0.0136(19) -0.0042(17) -0.003(2)
C20 0.0393(19) 0.083(3) 0.066(2) 0.002(2) 0.0113(18) 0.014(2)
C21 0.0456(19) 0.055(2) 0.052(2) -0.0057(17) 0.0049(17) 0.0129(18)
C22 0.038(2) 0.067(4) 0.083(4) 0.021(3) -0.009(2) -0.016(3)
C23 0.038(2) 0.064(4) 0.046(3) 0.005(2) 0.0098(19) -0.002(2)
C22A 0.029(9) 0.054(11) 0.039(10) -0.004(8) 0.000(7) -0.012(8)
C23A 0.044(9) 0.051(10) 0.021(8) -0.012(8) 0.005(7) -0.014(8)
C24 0.0363(17) 0.103(3) 0.0358(17) 0.0069(19) 0.0033(15) 0.001(2)
C25 0.0328(16) 0.070(3) 0.0357(17) 0.0046(18) -0.0039(14) -0.0023(19)
C26 0.060(2) 0.062(3) 0.058(2) 0.017(2) 0.0166(19) 0.005(2)
C27 0.061(2) 0.047(3) 0.051(2) 0.0086(17) 0.0144(18) 0.0152(19)
C28 0.047(2) 0.068(3) 0.055(2) -0.0224(18) 0.0136(18) -0.0052(19)
C29 0.050(2) 0.054(3) 0.056(2) -0.0082(18) 0.0092(18) -0.0148(18)
C14A 0.064(3) 0.185(7) 0.073(3) -0.061(4) 0.015(3) -0.032(4)
C15A 0.046(3) 0.213(8) 0.053(3) -0.027(4) 0.006(2) -0.007(4)
C17A 0.0426(18) 0.062(3) 0.0462(19) -0.0092(18) 0.0010(16) 0.0038(18)
C18A 0.049(2) 0.079(3) 0.048(2) -0.0112(19) -0.0050(17) -0.005(2)
N1 0.0448(15) 0.052(2) 0.0419(15) -0.0028(13) 0.0033(13) -0.0059(15)
N2 0.0387(14) 0.0487(19) 0.0440(15) 0.0015(15) 0.0007(12) 0.0058(15)
N3 0.0355(14) 0.0410(17) 0.0403(14) -0.0047(13) 0.0009(12) 0.0015(13)
O1 0.0631(15) 0.0529(17) 0.0425(12) -0.0065(12) 0.0055(12) -0.0073(14)
O2 0.0800(17) 0.0322(16) 0.0644(15) 0.0010(12) 0.0119(13) 0.0053(13)
O3 0.0838(18) 0.0520(18) 0.0659(16) 0.0052(13) -0.0161(15) 0.0210(15)
O5 0.0479(13) 0.0445(16) 0.0629(15) -0.0108(11) -0.0002(12) -0.0098(12)
O6 0.0559(16) 0.067(2) 0.0890(19) 0.0171(16) -0.0028(14) 0.0071(15)
O4 0.0723(14) 0.0264(14) 0.0510(13) 0.0006(10) -0.0068(11) -0.0072(11)

loop_
_atom_type_symbol
_atom_type_description
_atom_type_scat_dispersion_real
_atom_type_scat_dispersion_imag
_atom_type_scat_source
C C 0.0033 0.0016 'International Tables Vol C Tables 4.2.6.8 and 6.1.1.4'
H H 0.0000 0.0000 'International Tables Vol C Tables 4.2.6.8 and 6.1.1.4'
Co Co 0.3494 0.9721 'International Tables Vol C Tables 4.2.6.8 and 6.1.1.4'
N N 0.0061 0.0033 'International Tables Vol C Tables 4.2.6.8 and 6.1.1.4'
O O 0.0106 0.0060 'International Tables Vol C Tables 4.2.6.8 and 6.1.1.4'

loop_
_geom_angle_atom_site_label_1
_geom_angle_atom_site_label_2
_geom_angle_atom_site_label_3
_geom_angle
_geom_angle_site_symmetry_1
_geom_angle_site_symmetry_3
O2 Co1 N3 126.51(11) . 1_655
O2 Co1 N2 93.11(11) . .
N3 Co1 N2 96.99(11) 1_655 .
O2 Co1 O5 141.53(9) . 1_545
N3 Co1 O5 89.63(9) 1_655 1_545
N2 Co1 O5 95.13(10) . 1_545
O2 Co1 O1 82.23(11) . .
N3 Co1 O1 84.94(11) 1_655 .
N2 Co1 O1 175.20(11) . .
O5 Co1 O1 89.28(9) 1_545 .
O2 Co1 O4 84.86(11) . .
N3 Co1 O4 147.86(10) 1_655 .
N2 Co1 O4 86.88(10) . .
O5 Co1 O4 58.23(8) 1_545 .
O1 Co1 O4 93.83(10) . .
O3 C1 O2 123.2(3) . .
O3 C1 C2 120.3(3) . .
O2 C1 C2 116.5(3) . .
C7 C2 C3 119.3(3) . .
C7 C2 C1 120.7(3) . .
C3 C2 C1 120.0(3) . .
C2 C3 C4 120.1(3) . .
C2 C3 H3 119.9 . .
C4 C3 H3 119.9 . .
C6 C4 C3 120.3(3) . .
C6 C4 C5 119.6(3) . .
C3 C4 C5 120.1(3) . .
O4 C5 O5 120.4(3) 1_565 .
O4 C5 C4 119.4(3) 1_565 .
O5 C5 C4 120.1(3) . .
C8 C6 C4 120.1(3) . .
C8 C6 H6 120.0 . .
C4 C6 H6 120.0 . .
C2 C7 C8 121.3(3) . .
C2 C7 H7 119.3 . .
C8 C7 H7 119.3 . .
C6 C8 N1 122.3(3) . .
C6 C8 C7 118.9(3) . .
N1 C8 C7 118.8(3) . .
C12 C9 N1 101.6(3) . .
C12 C9 H9A 111.5 . .
N1 C9 H9A 111.5 . .
C12 C9 H9B 111.5 . .
N1 C9 H9B 111.5 . .
H9A C9 H9B 109.3 . .
O6 C10 N1 127.3(3) . .
O6 C10 C11 126.5(4) . .
N1 C10 C11 106.2(4) . .
C16 C11 C12 121.5(4) . .
C16 C11 C10 129.5(5) . .
C12 C11 C10 109.0(4) . .
C13 C12 C11 121.3(4) . .
C13 C12 C9 128.2(5) . .
C11 C12 C9 110.5(3) . .
C12 C13 C14A 116.2(5) . .
C12 C13 H13 121.9 . .
C14A C13 H13 121.9 . .
C11 C16 C15A 117.2(5) . .
C11 C16 H16 121.4 . .
C15A C16 H16 121.4 . .
C18A C19 C20 116.5(3) . .
C18A C19 C22A 137.5(8) . .
C20 C19 C22A 100.8(7) . .
C18A C19 C22 119.3(4) . .
C20 C19 C22 124.0(4) . .
C19 C20 C21 119.4(3) . .
C19 C20 H20 120.3 . .
C21 C20 H20 120.3 . .
N3 C21 C20 123.5(3) . .
N3 C21 H21 118.2 . .
C20 C21 H21 118.2 . .
C23 C22 C19 109.1(4) . .
C23 C22 H22A 109.9 . .
C19 C22 H22A 109.9 . .
C23 C22 H22B 109.9 . .
C19 C22 H22B 109.9 . .
H22A C22 H22B 108.3 . .
C22 C23 C24 109.6(4) . .
C22 C23 H23A 109.8 . .
C24 C23 H23A 109.8 . .
C22 C23 H23B 109.8 . .
C24 C23 H23B 109.8 . .
H23A C23 H23B 108.2 . .
C23A C22A C19 112.0(10) . .
C23A C22A H22C 109.2 . .
C19 C22A H22C 109.2 . .
C23A C22A H22D 109.2 . .
C19 C22A H22D 109.2 . .
H22C C22A H22D 107.9 . .
C22A C23A C24 112.3(10) . .
C22A C23A H23C 109.1 . .
C24 C23A H23C 109.1 . .
C22A C23A H23D 109.1 . .
C24 C23A H23D 109.1 . .
H23C C23A H23D 107.9 . .
C25 C24 C23A 109.3(8) . .
C25 C24 C23 111.3(3) . .
C25 C24 H24A 109.4 . .
C23 C24 H24A 109.4 . .
C25 C24 H24B 109.4 . .
C23 C24 H24B 109.4 . .
H24A C24 H24B 108.0 . .
C25 C24 H24C 109.8 . .
C23A C24 H24C 109.8 . .
C25 C24 H24D 109.8 . .
C23A C24 H24D 109.8 . .
H24C C24 H24D 108.3 . .
C26 C25 C28 115.9(3) . .
C26 C25 C24 121.7(4) . .
C28 C25 C24 122.4(4) . .
C25 C26 C27 120.2(4) . .
C25 C26 H26 119.9 . .
C27 C26 H26 119.9 . .
N2 C27 C26 123.9(4) . .
N2 C27 H27 118.1 . .
C26 C27 H27 118.1 . .
C29 C28 C25 120.7(4) . .
C29 C28 H28 119.7 . .
C25 C28 H28 119.7 . .
N2 C29 C28 123.5(3) . .
N2 C29 H29 118.2 . .
C28 C29 H29 118.2 . .
C15A C14A C13 122.0(5) . .
C15A C14A H14A 119.0 . .
C13 C14A H14A 119.0 . .
C14A C15A C16 121.9(5) . .
C14A C15A H15A 119.0 . .
C16 C15A H15A 119.0 . .
N3 C17A C18A 123.5(3) . .
N3 C17A H17A 118.2 . .
C18A C17A H17A 118.2 . .
C19 C18A C17A 120.7(3) . .
C19 C18A H18A 119.7 . .
C17A C18A H18A 119.7 . .
C10 N1 C8 126.3(3) . .
C10 N1 C9 112.7(3) . .
C8 N1 C9 120.8(3) . .
C27 N2 C29 115.8(3) . .
C27 N2 Co1 121.5(2) . .
C29 N2 Co1 122.0(3) . .
C21 N3 C17A 116.3(3) . .
C21 N3 Co1 120.3(2) . 1_455
C17A N3 Co1 123.2(2) . 1_455
Co1 O1 H1A 109.5 . .
Co1 O1 H1B 104(4) . .
H1A O1 H1B 108.5 . .
C1 O2 Co1 112.7(2) . .
C5 O5 Co1 93.52(19) . 1_565
C5 O4 Co1 87.8(2) 1_545 .

loop_
_geom_bond_atom_site_label_1
_geom_bond_atom_site_label_2
_geom_bond_distance
_geom_bond_site_symmetry_2
Co1 O2 2.028(3) .
Co1 N3 2.110(3) 1_655
Co1 N2 2.161(3) .
Co1 O5 2.168(3) 1_545
Co1 O1 2.194(3) .
Co1 O4 2.287(2) .
C1 O3 1.220(4) .
C1 O2 1.271(4) .
C1 C2 1.500(4) .
C2 C7 1.391(4) .
C2 C3 1.375(4) .
C3 C4 1.378(4) .
C3 H3 0.9300 .
C4 C6 1.390(4) .
C4 C5 1.493(4) .
C5 O4 1.254(4) 1_565
C5 O5 1.247(4) .
C6 C8 1.386(4) .
C6 H6 0.9300 .
C7 C8 1.378(4) .
C7 H7 0.9300 .
C8 N1 1.424(4) .
C9 C12 1.495(5) .
C9 N1 1.466(4) .
C9 H9A 0.9700 .
C9 H9B 0.9700 .
C10 O6 1.220(5) .
C10 N1 1.372(5) .
C10 C11 1.468(5) .
C11 C16 1.398(5) .
C11 C12 1.363(6) .
C12 C13 1.407(5) .
C13 C14A 1.391(7) .
C13 H13 0.9300 .
C16 C15A 1.368(7) .
C16 H16 0.9300 .
C19 C18A 1.357(5) .
C19 C20 1.397(5) .
C19 C22A 1.521(10) .
C19 C22 1.543(5) .
C20 C21 1.369(4) .
C20 H20 0.9300 .
C21 N3 1.332(4) .
C21 H21 0.9300 .
C22 C23 1.508(6) .
C22 H22A 0.9700 .
C22 H22B 0.9700 .
C23 C24 1.555(5) .
C23 H23A 0.9700 .
C23 H23B 0.9700 .
C22A C23A 1.500(10) .
C22A H22C 0.9700 .
C22A H22D 0.9700 .
C23A C24 1.525(10) .
C23A H23C 0.9700 .
C23A H23D 0.9700 .
C24 C25 1.503(5) .
C24 H24A 0.9700 .
C24 H24B 0.9700 .
C24 H24C 0.9700 .
C24 H24D 0.9700 .
C25 C26 1.379(5) .
C25 C28 1.362(5) .
C26 C27 1.376(5) .
C26 H26 0.9300 .
C27 N2 1.329(4) .
C27 H27 0.9300 .
C28 C29 1.386(5) .
C28 H28 0.9300 .
C29 N2 1.322(4) .
C29 H29 0.9300 .
C14A C15A 1.362(8) .
C14A H14A 0.9300 .
C15A H15A 0.9300 .
C17A N3 1.328(4) .
C17A C18A 1.366(4) .
C17A H17A 0.9300 .
C18A H18A 0.9300 .
N3 Co1 2.110(3) 1_455
O1 H1A 0.8200 .
O1 H1B 0.845(10) .
O5 Co1 2.168(3) 1_565
O4 C5 1.254(4) 1_545

loop_
_geom_torsion_atom_site_label_1
_geom_torsion_atom_site_label_2
_geom_torsion_atom_site_label_3
_geom_torsion_atom_site_label_4
_geom_torsion
_geom_torsion_site_symmetry_1
_geom_torsion_site_symmetry_4
O3 C1 C2 C7 -178.2(3) . .
O2 C1 C2 C7 0.7(4) . .
O3 C1 C2 C3 1.3(5) . .
O2 C1 C2 C3 -179.8(3) . .
C7 C2 C3 C4 0.4(4) . .
C1 C2 C3 C4 -179.1(3) . .
C2 C3 C4 C6 -0.3(4) . .
C2 C3 C4 C5 -179.8(3) . .
C6 C4 C5 O4 11.9(4) . 1_565
C3 C4 C5 O4 -168.6(3) . 1_565
C6 C4 C5 O5 -169.8(3) . .
C3 C4 C5 O5 9.7(4) . .
C3 C4 C6 C8 -0.2(4) . .
C5 C4 C6 C8 179.3(3) . .
C3 C2 C7 C8 -0.1(4) . .
C1 C2 C7 C8 179.5(3) . .
C4 C6 C8 N1 178.2(3) . .
C4 C6 C8 C7 0.5(4) . .
C2 C7 C8 C6 -0.4(4) . .
C2 C7 C8 N1 -178.2(2) . .
O6 C10 C11 C16 -3.6(6) . .
N1 C10 C11 C16 176.5(3) . .
O6 C10 C11 C12 178.7(4) . .
N1 C10 C11 C12 -1.1(4) . .
C16 C11 C12 C13 -0.2(6) . .
C10 C11 C12 C13 177.7(3) . .
C16 C11 C12 C9 -177.8(3) . .
C10 C11 C12 C9 0.1(4) . .
N1 C9 C12 C13 -176.4(4) . .
N1 C9 C12 C11 0.9(4) . .
C11 C12 C13 C14A -0.5(6) . .
C9 C12 C13 C14A 176.7(4) . .
C12 C11 C16 C15A 0.7(5) . .
C10 C11 C16 C15A -176.7(4) . .
C18A C19 C20 C21 0.1(6) . .
C22A C19 C20 C21 159.1(11) . .
C22 C19 C20 C21 -175.1(4) . .
C19 C20 C21 N3 1.4(6) . .
C18A C19 C22 C23 97.0(6) . .
C20 C19 C22 C23 -87.9(6) . .
C22A C19 C22 C23 -36.4(16) . .
C19 C22 C23 C24 -175.7(3) . .
C18A C19 C22A C23A -33(3) . .
C20 C19 C22A C23A 175.7(18) . .
C22 C19 C22A C23A 37.0(12) . .
C19 C22A C23A C24 175.0(13) . .
C22A C23A C24 C25 66(2) . .
C22A C23A C24 C23 -34.5(14) . .
C22 C23 C24 C25 -61.0(5) . .
C22 C23 C24 C23A 33.2(12) . .
C23A C24 C25 C26 -106.3(8) . .
C23 C24 C25 C26 -66.2(4) . .
C23A C24 C25 C28 70.5(8) . .
C23 C24 C25 C28 110.5(4) . .
C28 C25 C26 C27 -1.7(5) . .
C24 C25 C26 C27 175.2(3) . .
C25 C26 C27 N2 -0.2(5) . .
C26 C25 C28 C29 2.2(5) . .
C24 C25 C28 C29 -174.7(3) . .
C25 C28 C29 N2 -0.9(5) . .
C12 C13 C14A C15A 0.6(7) . .
C13 C14A C15A C16 -0.1(8) . .
C11 C16 C15A C14A -0.5(7) . .
C20 C19 C18A C17A -0.6(6) . .
C22A C19 C18A C17A -149.1(14) . .
C22 C19 C18A C17A 174.8(4) . .
N3 C17A C18A C19 -0.4(6) . .
O6 C10 N1 C8 8.1(6) . .
C11 C10 N1 C8 -172.1(3) . .
O6 C10 N1 C9 -178.0(4) . .
C11 C10 N1 C9 1.8(4) . .
C6 C8 N1 C10 -6.4(4) . .
C7 C8 N1 C10 171.3(3) . .
C6 C8 N1 C9 -179.8(3) . .
C7 C8 N1 C9 -2.1(4) . .
C12 C9 N1 C10 -1.7(4) . .
C12 C9 N1 C8 172.6(2) . .
C26 C27 N2 C29 1.6(4) . .
C26 C27 N2 Co1 -169.5(2) . .
C28 C29 N2 C27 -1.1(5) . .
C28 C29 N2 Co1 170.0(2) . .
C20 C21 N3 C17A -2.3(5) . .
C20 C21 N3 Co1 172.6(3) . 1_455
C18A C17A N3 C21 1.8(5) . .
C18A C17A N3 Co1 -173.0(3) . 1_455
O3 C1 O2 Co1 -0.8(4) . .
C2 C1 O2 Co1 -179.71(19) . .
O4 C5 O5 Co1 0.3(3) 1_565 1_565
C4 C5 O5 Co1 -177.9(2) . 1_565
